data_4325810
loop_
_publ_author_name
'Dingxian Jia'
'Jing Zhao'
'Yingli Pan'
'Weiwei Tang'
'Bing Wu'
'Yong Zhang'

_publ_contact_author_address
;Soochow University
      College of Chemistry, Chemical Engineering and Materials Science
      P.O. Box 174, Renai Road 199, Suzhou 215123
      P.R.China.
;
_publ_contact_author_email jiadingxian@suda.edu.cn
_publ_contact_author_fax 86-512-65880089
_publ_contact_author_name 'Dr. Dingxian Jia'
_publ_contact_author_phone 86-512-65880089
_publ_section_title
;
 Solvothermal Synthesis and Characterization of Polyselenidoarsenate Salts
 of Transition Metal Complex Cations
;
_journal_name_full 'Inorganic Chemistry'
_journal_page_first 7195
_journal_page_last 7201
_journal_paper_doi 10.1021/ic2007809
_journal_volume 50
_journal_year 2011
_chemical_formula_moiety '2(C48 H32 As Mn2 N8 Se4), As2 Se6, H2 O'
_chemical_formula_sum 'C96 H66 As4 Mn4 N16 O Se14'
_chemical_formula_weight 3084.53
_chemical_name_systematic
; 
 ? 
;
_space_group_IT_number 2
_symmetry_cell_setting triclinic
_symmetry_Int_Tables_number 2
_symmetry_space_group_name_Hall '-P 1'
_symmetry_space_group_name_H-M 'P -1'
_atom_sites_solution_hydrogens geom
_atom_sites_solution_primary direct
_atom_sites_solution_secondary difmap
_audit_creation_method SHELXL-97
_cell_angle_alpha 80.302(12)
_cell_angle_beta 89.540(11)
_cell_angle_gamma 74.714(9)
_cell_formula_units_Z 1
_cell_length_a 11.394(4)
_cell_length_b 12.975(4)
_cell_length_c 17.797(6)
_cell_measurement_reflns_used 7858
_cell_measurement_temperature 223(2)
_cell_measurement_theta_max 25.35
_cell_measurement_theta_min 3.0
_cell_volume 2499.9(14)
_computing_cell_refinement CrystalClear
_computing_data_collection CrystalClear
_computing_data_reduction CrystalStructure
_computing_structure_refinement 'SHELXL-97 (Sheldrick, 1997)'
_computing_structure_solution 'SHELXS-97 (Sheldrick, 1990)'
_diffrn_ambient_temperature 223(2)
_diffrn_detector_area_resol_mean 7.31
_diffrn_measured_fraction_theta_full 0.992
_diffrn_measured_fraction_theta_max 0.992
_diffrn_measurement_device_type 'Rigaku Mercury'
_diffrn_measurement_method \w
_diffrn_radiation_monochromator graphite
_diffrn_radiation_source 'fine-focus sealed tube'
_diffrn_radiation_type MoK\a
_diffrn_radiation_wavelength 0.71073
_diffrn_reflns_av_R_equivalents 0.0592
_diffrn_reflns_av_sigmaI/netI 0.1064
_diffrn_reflns_limit_h_max 13
_diffrn_reflns_limit_h_min -13
_diffrn_reflns_limit_k_max 14
_diffrn_reflns_limit_k_min -15
_diffrn_reflns_limit_l_max 20
_diffrn_reflns_limit_l_min -21
_diffrn_reflns_number 17674
_diffrn_reflns_theta_full 25.35
_diffrn_reflns_theta_max 25.35
_diffrn_reflns_theta_min 3.03
_exptl_absorpt_coefficient_mu 6.961
_exptl_absorpt_correction_T_max 0.6802
_exptl_absorpt_correction_T_min 0.2461
_exptl_absorpt_correction_type multi-scan
_exptl_absorpt_process_details 'Jacobson, R. (1998) Private communication'
_exptl_crystal_colour black
_exptl_crystal_density_diffrn 2.049
_exptl_crystal_description block
_exptl_crystal_F_000 1470
_exptl_crystal_size_max 0.28
_exptl_crystal_size_mid 0.10
_exptl_crystal_size_min 0.06
_refine_diff_density_max 0.815
_refine_diff_density_min -0.925
_refine_diff_density_rms 0.139
_refine_ls_extinction_method none
_refine_ls_goodness_of_fit_ref 1.013
_refine_ls_hydrogen_treatment constr
_refine_ls_matrix_type full
_refine_ls_number_parameters 578
_refine_ls_number_reflns 9093
_refine_ls_number_restraints 3
_refine_ls_restrained_S_all 1.014
_refine_ls_R_factor_all 0.0680
_refine_ls_R_factor_gt 0.0425
_refine_ls_shift/su_max 0.001
_refine_ls_shift/su_mean 0.000
_refine_ls_structure_factor_coef Fsqd
_refine_ls_weighting_details 'calc w=1/[\s^2^(Fo^2^)+(0.0361P)^2^+0.0000P] where P=(Fo^2^+2Fc^2^)/3'
_refine_ls_weighting_scheme calc
_refine_ls_wR_factor_gt 0.0901
_refine_ls_wR_factor_ref 0.1171
_reflns_number_gt 6035
_reflns_number_total 9093
_reflns_threshold_expression >2sigma(I)
_cod_data_source_file ic2007809_si_002_4.cif
_cod_data_source_block compound_3
_cod_original_cell_volume 2499.7(13)
_cod_database_code 4325810

loop_
_symmetry_equiv_pos_as_xyz
'x, y, z'
'-x, -y, -z'

loop_
_atom_site_label
_atom_site_type_symbol
_atom_site_fract_x
_atom_site_fract_y
_atom_site_fract_z
_atom_site_U_iso_or_equiv
_atom_site_adp_type
_atom_site_occupancy
_atom_site_symmetry_multiplicity
_atom_site_calc_flag
_atom_site_refinement_flags
As1 As 0.24634(9) 0.29260(6) 0.31157(5) 0.0375(2) Uani 1 1 d .
As2 As 0.03440(9) 0.84918(7) 0.07660(6) 0.0454(3) Uani 1 1 d .
Se1 Se 0.08824(10) 0.34828(8) 0.39146(6) 0.0472(3) Uani 1 1 d .
Se2 Se 0.42074(9) 0.21728(7) 0.39087(5) 0.0421(3) Uani 1 1 d .
Se3 Se 0.27156(9) 0.43327(6) 0.21960(5) 0.0397(2) Uani 1 1 d .
Se4 Se 0.20251(9) 0.17009(7) 0.24373(5) 0.0422(3) Uani 1 1 d .
Se5 Se 0.03984(9) 1.01208(8) 0.12328(6) 0.0487(3) Uani 1 1 d .
Se6 Se 0.12595(9) 0.87222(7) -0.04734(6) 0.0495(3) Uani 1 1 d .
Se7 Se 0.21113(10) 0.74133(8) 0.13662(6) 0.0577(3) Uani 1 1 d .
Mn1 Mn 0.26285(13) 0.25278(10) 0.50080(8) 0.0394(4) Uani 1 1 d .
Mn2 Mn 0.32325(12) 0.27003(10) 0.13555(7) 0.0364(3) Uani 1 1 d .
N1 N 0.2965(7) 0.4101(5) 0.5248(4) 0.041(2) Uani 1 1 d .
N2 N 0.4061(6) 0.2082(5) 0.5982(4) 0.0378(18) Uani 1 1 d .
N3 N 0.1150(7) 0.2488(6) 0.5889(4) 0.046(2) Uani 1 1 d .
N4 N 0.2352(6) 0.0820(5) 0.5203(4) 0.0373(18) Uani 1 1 d .
N5 N 0.4001(8) 0.3454(5) 0.0254(4) 0.044(2) Uani 1 1 d .
N6 N 0.1681(7) 0.3304(5) 0.0475(4) 0.0410(19) Uani 1 1 d .
N7 N 0.3941(7) 0.1038(5) 0.0996(4) 0.0386(18) Uani 1 1 d .
N8 N 0.5179(6) 0.2010(6) 0.1835(4) 0.0402(18) Uani 1 1 d .
C1 C 0.2440(9) 0.5096(6) 0.4871(5) 0.057(3) Uani 1 1 d .
H1 H 0.1824 0.5177 0.4500 0.068 Uiso 1 1 calc R
C2 C 0.2762(10) 0.6025(7) 0.4999(6) 0.060(4) Uani 1 1 d .
H2 H 0.2380 0.6710 0.4714 0.084 Uiso 1 1 calc R
C3 C 0.3620(10) 0.5920(7) 0.5533(6) 0.057(3) Uani 1 1 d .
H3 H 0.3823 0.6543 0.5632 0.069 Uiso 1 1 calc R
C4 C 0.4237(9) 0.4889(7) 0.5957(5) 0.047(3) Uani 1 1 d .
C5 C 0.5148(9) 0.4732(8) 0.6514(5) 0.054(3) Uani 1 1 d .
H5 H 0.5386 0.5335 0.6620 0.065 Uiso 1 1 calc R
C6 C 0.5704(9) 0.3730(8) 0.6910(5) 0.052(3) Uani 1 1 d .
H6 H 0.6318 0.3643 0.7283 0.063 Uiso 1 1 calc R
C7 C 0.5337(8) 0.2793(7) 0.6748(5) 0.045(2) Uani 1 1 d .
C8 C 0.5877(8) 0.1715(8) 0.7108(5) 0.047(3) Uani 1 1 d .
H8 H 0.6491 0.1584 0.7489 0.063 Uiso 1 1 calc R
C9 C 0.5537(8) 0.0874(7) 0.6922(5) 0.049(3) Uani 1 1 d .
H9 H 0.5906 0.0161 0.7164 0.059 Uiso 1 1 calc R
C10 C 0.4613(8) 0.1089(6) 0.6353(5) 0.038(2) Uani 1 1 d .
H10 H 0.4370 0.0500 0.6227 0.045 Uiso 1 1 calc R
C11 C 0.4435(8) 0.2918(6) 0.6181(5) 0.040(2) Uani 1 1 d .
C12 C 0.3841(8) 0.4004(6) 0.5785(5) 0.039(2) Uani 1 1 d .
C13 C 0.0600(8) 0.3307(7) 0.6238(5) 0.048(3) Uani 1 1 d .
H13 H 0.0872 0.3939 0.6166 0.058 Uiso 1 1 calc R
C14 C -0.0387(9) 0.3244(8) 0.6716(5) 0.050(3) Uani 1 1 d .
H14 H -0.0778 0.3833 0.6952 0.066 Uiso 1 1 calc R
C15 C -0.0760(9) 0.2316(8) 0.6830(5) 0.051(3) Uani 1 1 d .
H15 H -0.1397 0.2258 0.7159 0.063 Uiso 1 1 calc R
C16 C -0.0199(8) 0.1439(8) 0.6459(5) 0.045(2) Uani 1 1 d .
C17 C -0.0570(8) 0.0460(8) 0.6545(5) 0.052(3) Uani 1 1 d .
H17 H -0.1249 0.0399 0.6835 0.062 Uiso 1 1 calc R
C18 C 0.0042(8) -0.0385(8) 0.6215(5) 0.051(3) Uani 1 1 d .
H18 H -0.0206 -0.1029 0.6287 0.061 Uiso 1 1 calc R
C19 C 0.1067(8) -0.0302(7) 0.5756(5) 0.035(2) Uani 1 1 d .
C20 C 0.1723(9) -0.1145(7) 0.5421(5) 0.050(3) Uani 1 1 d .
H20 H 0.1519 -0.1810 0.5494 0.060 Uiso 1 1 calc R
C21 C 0.2666(9) -0.1005(7) 0.4985(5) 0.050(3) Uani 1 1 d .
H21 H 0.3125 -0.1576 0.4756 0.060 Uiso 1 1 calc R
C22 C 0.2963(8) 0.0006(6) 0.4874(5) 0.042(2) Uani 1 1 d .
H22 H 0.3607 0.0099 0.4561 0.050 Uiso 1 1 calc R
C23 C 0.1396(7) 0.0683(7) 0.5633(5) 0.034(2) Uani 1 1 d .
C24 C 0.0771(8) 0.1583(7) 0.6014(5) 0.042(2) Uani 1 1 d .
C25 C 0.5149(9) 0.3541(7) 0.0161(6) 0.056(3) Uani 1 1 d .
H25 H 0.5721 0.3278 0.0572 0.067 Uiso 1 1 calc R
C26 C 0.5503(11) 0.4019(7) -0.0543(6) 0.0649(13) Uani 1 1 d .
H26 H 0.6303 0.4086 -0.0596 0.078 Uiso 1 1 calc R
C27 C 0.4709(11) 0.4377(7) -0.1132(6) 0.0649(13) Uani 1 1 d .
H27 H 0.4966 0.4685 -0.1600 0.078 Uiso 1 1 calc R
C28 C 0.3515(12) 0.4313(7) -0.1083(6) 0.0649(13) Uani 1 1 d .
C29 C 0.2619(11) 0.4694(7) -0.1683(6) 0.0649(13) Uani 1 1 d .
H29 H 0.2827 0.5014 -0.2162 0.078 Uiso 1 1 calc R
C30 C 0.1467(11) 0.4607(7) -0.1580(6) 0.0649(13) Uani 1 1 d .
H30 H 0.0897 0.4852 -0.1993 0.078 Uiso 1 1 calc R
C31 C 0.1096(12) 0.4147(8) -0.0850(6) 0.0649(13) Uani 1 1 d .
C32 C -0.0084(11) 0.4104(7) -0.0693(7) 0.072(4) Uani 1 1 d .
H32 H -0.0693 0.4360 -0.1083 0.087 Uiso 1 1 calc R
C33 C -0.0375(10) 0.3694(7) 0.0022(7) 0.064(3) Uani 1 1 d .
H33 H -0.1184 0.3695 0.0130 0.077 Uiso 1 1 calc R
C34 C 0.0554(9) 0.3271(6) 0.0593(6) 0.050(3) Uani 1 1 d .
H34 H 0.0360 0.2953 0.1076 0.061 Uiso 1 1 calc R
C35 C 0.1975(12) 0.3752(8) -0.0230(6) 0.0649(13) Uani 1 1 d .
C36 C 0.3193(10) 0.3849(6) -0.0354(5) 0.051(3) Uani 1 1 d .
C37 C 0.3317(8) 0.0559(7) 0.0610(5) 0.044(2) Uani 1 1 d .
H37 H 0.2561 0.0970 0.0380 0.053 Uiso 1 1 calc R
C38 C 0.3726(10) -0.0530(8) 0.0527(6) 0.055(3) Uani 1 1 d .
H38 H 0.3242 -0.0855 0.0269 0.066 Uiso 1 1 calc R
C39 C 0.4822(11) -0.1090(8) 0.0824(6) 0.060(3) Uani 1 1 d .
H39 H 0.5119 -0.1814 0.0752 0.072 Uiso 1 1 calc R
C40 C 0.5558(9) -0.0651(7) 0.1241(5) 0.043(2) Uani 1 1 d .
C41 C 0.6746(10) -0.1186(8) 0.1555(6) 0.059(3) Uani 1 1 d .
H41 H 0.7097 -0.1909 0.1498 0.072 Uiso 1 1 calc R
C42 C 0.7377(9) -0.0689(8) 0.1931(6) 0.060(3) Uani 1 1 d .
H42 H 0.8157 -0.1074 0.2138 0.072 Uiso 1 1 calc R
C43 C 0.6903(8) 0.0408(7) 0.2029(5) 0.044(2) Uani 1 1 d .
C44 C 0.7526(9) 0.0956(9) 0.2406(6) 0.058(3) Uani 1 1 d .
H44 H 0.8319 0.0605 0.2605 0.069 Uiso 1 1 calc R
C45 C 0.7005(9) 0.2007(9) 0.2494(6) 0.064(3) Uani 1 1 d .
H45 H 0.7441 0.2389 0.2736 0.077 Uiso 1 1 calc R
C46 C 0.5832(9) 0.2484(8) 0.2220(5) 0.051(3) Uani 1 1 d .
H46 H 0.5462 0.3190 0.2308 0.061 Uiso 1 1 calc R
C47 C 0.5712(8) 0.0972(7) 0.1742(5) 0.041(2) Uani 1 1 d .
C48 C 0.5053(8) 0.0452(7) 0.1314(5) 0.038(2) Uani 1 1 d .
O1 O 0.893(2) 0.3060(19) 0.2977(16) 0.061(15) Uani 0.50 1 d PD
H1A H 0.9344 0.2927 0.2516 0.086 Uiso 0.50 1 d PRD
H1B H 0.8821 0.3766 0.2917 0.086 Uiso 0.50 1 d PRD

loop_
_atom_site_aniso_label
_atom_site_aniso_U_11
_atom_site_aniso_U_22
_atom_site_aniso_U_33
_atom_site_aniso_U_23
_atom_site_aniso_U_13
_atom_site_aniso_U_12
As1 0.0478(6) 0.0273(5) 0.0304(5) -0.0013(4) 0.0011(4) -0.0001(4)
As2 0.0473(6) 0.0407(6) 0.0413(6) 0.0001(5) -0.0009(5) -0.0042(5)
Se1 0.0419(7) 0.0446(6) 0.0492(7) -0.0078(5) 0.0034(5) 0.0027(5)
Se2 0.0490(6) 0.0388(5) 0.0310(5) 0.0013(4) -0.0025(4) -0.0033(4)
Se3 0.0537(6) 0.0259(5) 0.0335(5) 0.0016(4) -0.0056(4) -0.0041(4)
Se4 0.0497(6) 0.0321(5) 0.0417(6) -0.0024(4) 0.0014(5) -0.0081(4)
Se5 0.0534(7) 0.0511(6) 0.0364(6) -0.0047(5) -0.0052(5) -0.0062(5)
Se6 0.0532(7) 0.0460(6) 0.0406(6) -0.0017(5) -0.0013(5) -0.0016(5)
Se7 0.0603(7) 0.0529(6) 0.0459(7) 0.0010(5) -0.0104(5) 0.0034(5)
Mn1 0.0509(9) 0.0277(7) 0.0351(8) -0.0047(6) 0.0007(7) -0.0029(6)
Mn2 0.0385(8) 0.0324(7) 0.0328(8) -0.0023(6) -0.0024(6) -0.0021(6)
N1 0.057(5) 0.023(4) 0.033(4) 0.002(3) -0.013(4) 0.005(3)
N2 0.048(5) 0.027(4) 0.030(4) 0.004(3) 0.002(3) -0.002(3)
N3 0.049(5) 0.037(4) 0.044(5) -0.008(4) -0.002(4) 0.003(4)
N4 0.037(4) 0.033(4) 0.038(4) -0.006(3) 0.007(4) -0.001(3)
N5 0.068(6) 0.027(4) 0.032(5) -0.001(3) 0.002(4) -0.004(4)
N6 0.045(5) 0.031(4) 0.039(5) -0.004(4) -0.011(4) 0.003(4)
N7 0.048(5) 0.035(4) 0.031(4) -0.001(3) 0.000(4) -0.011(4)
N8 0.035(4) 0.044(4) 0.035(4) -0.002(4) -0.001(3) 0.000(4)
C1 0.063(8) 0.047(5) 0.046(6) 0.004(5) -0.018(6) 0.003(5)
C2 0.051(10) 0.056(5) 0.047(8) -0.001(5) -0.023(7) 0.006(6)
C3 0.057(9) 0.047(5) 0.055(7) -0.001(5) -0.010(6) -0.007(5)
C4 0.059(7) 0.029(5) 0.047(6) -0.007(5) 0.007(5) -0.001(5)
C5 0.071(8) 0.050(6) 0.040(6) -0.013(5) -0.003(5) -0.011(5)
C6 0.052(7) 0.059(6) 0.038(6) -0.006(5) -0.003(5) -0.003(5)
C7 0.042(6) 0.041(5) 0.038(6) 0.000(5) 0.000(4) 0.007(4)
C8 0.036(6) 0.054(7) 0.037(6) -0.003(5) -0.009(4) 0.001(5)
C9 0.052(6) 0.038(5) 0.038(6) 0.009(5) 0.006(5) 0.014(5)
C10 0.047(6) 0.027(5) 0.033(5) 0.004(4) 0.004(4) -0.005(4)
C11 0.046(6) 0.031(5) 0.034(5) 0.004(4) 0.010(4) 0.000(4)
C12 0.046(6) 0.027(5) 0.030(5) 0.001(4) -0.006(4) 0.009(4)
C13 0.048(6) 0.039(5) 0.045(6) -0.004(5) -0.003(5) 0.008(5)
C14 0.045(7) 0.045(6) 0.044(6) -0.006(5) 0.005(5) 0.020(5)
C15 0.059(7) 0.051(7) 0.035(6) -0.003(6) -0.008(5) 0.010(6)
C16 0.036(5) 0.051(6) 0.030(5) 0.005(5) -0.004(4) 0.013(5)
C17 0.035(6) 0.071(7) 0.041(6) 0.017(6) -0.012(5) -0.014(5)
C18 0.044(6) 0.053(6) 0.043(6) 0.015(5) -0.019(5) -0.007(5)
C19 0.038(5) 0.039(5) 0.031(5) -0.001(4) -0.018(4) -0.015(4)
C20 0.074(8) 0.030(5) 0.039(6) 0.005(5) -0.017(5) -0.008(5)
C21 0.066(7) 0.029(5) 0.050(7) -0.008(5) 0.000(5) -0.006(5)
C22 0.043(6) 0.031(5) 0.048(6) -0.007(4) 0.004(5) -0.004(4)
C23 0.032(5) 0.039(5) 0.027(5) -0.005(4) -0.009(4) -0.003(4)
C24 0.046(6) 0.044(6) 0.030(5) -0.003(4) -0.006(4) -0.003(5)
C25 0.056(7) 0.049(6) 0.064(8) -0.019(5) 0.023(6) -0.012(5)
C26 0.101(4) 0.041(2) 0.049(3) -0.010(2) 0.006(3) -0.010(3)
C27 0.101(4) 0.041(2) 0.049(3) -0.010(2) 0.006(3) -0.010(3)
C28 0.101(4) 0.041(2) 0.049(3) -0.010(2) 0.006(3) -0.010(3)
C29 0.101(4) 0.041(2) 0.049(3) -0.010(2) 0.006(3) -0.010(3)
C30 0.101(4) 0.041(2) 0.049(3) -0.010(2) 0.006(3) -0.010(3)
C31 0.101(4) 0.041(2) 0.049(3) -0.010(2) 0.006(3) -0.010(3)
C32 0.088(10) 0.056(6) 0.065(10) -0.014(6) -0.038(8) 0.000(6)
C33 0.048(7) 0.061(6) 0.085(11) -0.026(7) -0.014(7) -0.008(5)
C34 0.046(6) 0.029(5) 0.068(7) -0.012(5) -0.020(5) 0.007(4)
C35 0.101(4) 0.041(2) 0.049(3) -0.010(2) 0.006(3) -0.010(3)
C36 0.087(8) 0.019(5) 0.037(6) -0.002(4) 0.012(6) 0.001(5)
C37 0.051(6) 0.043(5) 0.034(5) -0.010(4) -0.003(5) -0.002(5)
C38 0.068(8) 0.050(6) 0.058(7) -0.019(5) 0.008(6) -0.030(6)
C39 0.087(9) 0.034(6) 0.062(8) -0.005(5) 0.024(7) -0.024(6)
C40 0.051(6) 0.037(5) 0.038(6) 0.001(5) 0.017(5) -0.008(5)
C41 0.053(9) 0.045(6) 0.063(8) -0.002(6) 0.015(6) 0.022(6)
C42 0.042(6) 0.070(7) 0.045(7) 0.003(6) -0.006(5) 0.015(5)
C43 0.032(5) 0.050(6) 0.040(6) -0.001(5) 0.001(4) 0.003(4)
C44 0.033(6) 0.085(8) 0.044(6) -0.007(6) -0.004(5) 0.002(5)
C45 0.055(7) 0.090(8) 0.050(7) -0.026(6) -0.015(6) -0.014(6)
C46 0.046(6) 0.060(6) 0.046(6) -0.014(5) 0.001(5) -0.009(5)
C47 0.039(5) 0.041(5) 0.034(5) 0.001(4) 0.001(4) 0.000(4)
C48 0.039(5) 0.038(5) 0.030(5) -0.001(4) 0.005(4) -0.002(4)
O1 0.052(2) 0.068(2) 0.075(4) 0.009(3) 0.00(2) -0.044(18)

loop_
_atom_type_symbol
_atom_type_description
_atom_type_scat_dispersion_real
_atom_type_scat_dispersion_imag
_atom_type_scat_source
C C 0.0033 0.0016 'International Tables Vol C Tables 4.2.6.8 and 6.1.1.4'
H H 0.0000 0.0000 'International Tables Vol C Tables 4.2.6.8 and 6.1.1.4'
N N 0.0061 0.0033 'International Tables Vol C Tables 4.2.6.8 and 6.1.1.4'
Mn Mn 0.3368 0.7283 'International Tables Vol C Tables 4.2.6.8 and 6.1.1.4'
As As 0.0499 2.0058 'International Tables Vol C Tables 4.2.6.8 and 6.1.1.4'
Se Se -0.0929 2.2259 'International Tables Vol C Tables 4.2.6.8 and 6.1.1.4'
O O 0.0106 0.0060 'International Tables Vol C Tables 4.2.6.8 and 6.1.1.4'

loop_
_geom_angle_atom_site_label_1
_geom_angle_atom_site_label_2
_geom_angle_atom_site_label_3
_geom_angle
_geom_angle_site_symmetry_1
Se4 As1 Se3 104.76(5) .
Se4 As1 Se1 109.88(6) .
Se3 As1 Se1 112.66(5) .
Se4 As1 Se2 112.41(5) .
Se3 As1 Se2 111.27(5) .
Se1 As1 Se2 106.00(6) .
Se7 As2 Se5 96.76(5) .
Se7 As2 Se6 93.64(5) .
Se5 As2 Se6 102.64(5) .
As1 Se1 Mn1 82.56(5) .
As1 Se2 Mn1 82.97(5) .
As1 Se3 Mn2 80.79(5) .
As1 Se4 Mn2 81.48(5) .
Se6 Se5 As2 96.29(5) 2_575
Se5 Se6 As2 101.28(5) 2_575
N1 Mn1 N2 72.4(2) .
N1 Mn1 N4 160.7(3) .
N2 Mn1 N4 92.4(2) .
N1 Mn1 N3 95.0(3) .
N2 Mn1 N3 89.3(3) .
N4 Mn1 N3 72.5(3) .
N1 Mn1 Se2 98.25(19) .
N2 Mn1 Se2 95.71(18) .
N4 Mn1 Se2 94.95(18) .
N3 Mn1 Se2 166.7(2) .
N1 Mn1 Se1 95.65(17) .
N2 Mn1 Se1 167.86(18) .
N4 Mn1 Se1 98.77(18) .
N3 Mn1 Se1 89.45(19) .
Se2 Mn1 Se1 88.14(6) .
N6 Mn2 N8 158.4(3) .
N6 Mn2 N7 95.1(3) .
N8 Mn2 N7 73.2(3) .
N6 Mn2 N5 73.1(3) .
N8 Mn2 N5 88.2(3) .
N7 Mn2 N5 88.4(2) .
N6 Mn2 Se4 96.5(2) .
N8 Mn2 Se4 100.59(18) .
N7 Mn2 Se4 86.12(18) .
N5 Mn2 Se4 167.8(2) .
N6 Mn2 Se3 100.54(18) .
N8 Mn2 Se3 94.15(19) .
N7 Mn2 Se3 162.59(18) .
N5 Mn2 Se3 103.47(18) .
Se4 Mn2 Se3 84.49(5) .
C1 N1 C12 117.3(8) .
C1 N1 Mn1 125.9(6) .
C12 N1 Mn1 116.6(5) .
C10 N2 C11 116.5(8) .
C10 N2 Mn1 127.2(6) .
C11 N2 Mn1 116.3(5) .
C13 N3 C24 118.5(9) .
C13 N3 Mn1 125.4(7) .
C24 N3 Mn1 115.9(6) .
C22 N4 C23 118.4(8) .
C22 N4 Mn1 125.5(6) .
C23 N4 Mn1 115.8(5) .
C25 N5 C36 117.9(8) .
C25 N5 Mn2 126.6(7) .
C36 N5 Mn2 115.5(7) .
C34 N6 C35 119.2(9) .
C34 N6 Mn2 125.4(6) .
C35 N6 Mn2 115.4(7) .
C37 N7 C48 118.7(8) .
C37 N7 Mn2 126.3(6) .
C48 N7 Mn2 114.3(6) .
C46 N8 C47 117.0(8) .
C46 N8 Mn2 127.8(6) .
C47 N8 Mn2 115.1(6) .
N1 C1 C2 123.3(9) .
N1 C1 H1 118.3 .
C2 C1 H1 118.3 .
C3 C2 C1 118.8(9) .
C3 C2 H2 120.6 .
C1 C2 H2 120.6 .
C2 C3 C4 121.6(9) .
C2 C3 H3 119.2 .
C4 C3 H3 119.2 .
C5 C4 C12 120.9(8) .
C5 C4 C3 124.0(9) .
C12 C4 C3 115.1(9) .
C6 C5 C4 121.9(10) .
C6 C5 H5 119.1 .
C4 C5 H5 119.1 .
C5 C6 C7 119.2(9) .
C5 C6 H6 120.4 .
C7 C6 H6 120.4 .
C11 C7 C8 115.5(9) .
C11 C7 C6 120.5(8) .
C8 C7 C6 123.9(9) .
C9 C8 C7 121.8(9) .
C9 C8 H8 119.1 .
C7 C8 H8 119.1 .
C8 C9 C10 118.2(8) .
C8 C9 H9 120.9 .
C10 C9 H9 120.9 .
N2 C10 C9 123.9(8) .
N2 C10 H10 118.1 .
C9 C10 H10 118.1 .
N2 C11 C7 124.2(8) .
N2 C11 C12 117.2(8) .
C7 C11 C12 118.6(9) .
N1 C12 C4 123.9(7) .
N1 C12 C11 117.3(8) .
C4 C12 C11 118.8(8) .
N3 C13 C14 121.3(9) .
N3 C13 H13 119.3 .
C14 C13 H13 119.3 .
C15 C14 C13 118.9(9) .
C15 C14 H14 120.5 .
C13 C14 H14 120.5 .
C14 C15 C16 120.9(10) .
C14 C15 H15 119.6 .
C16 C15 H15 119.6 .
C24 C16 C15 115.2(10) .
C24 C16 C17 121.6(9) .
C15 C16 C17 123.2(10) .
C18 C17 C16 121.1(10) .
C18 C17 H17 119.5 .
C16 C17 H17 119.5 .
C17 C18 C19 120.5(9) .
C17 C18 H18 119.7 .
C19 C18 H18 119.7 .
C20 C19 C23 118.9(9) .
C20 C19 C18 122.3(9) .
C23 C19 C18 118.8(9) .
C21 C20 C19 119.2(9) .
C21 C20 H20 120.4 .
C19 C20 H20 120.4 .
C20 C21 C22 120.0(9) .
C20 C21 H21 120.0 .
C22 C21 H21 120.0 .
N4 C22 C21 121.5(9) .
N4 C22 H22 119.2 .
C21 C22 H22 119.2 .
N4 C23 C19 122.0(8) .
N4 C23 C24 117.0(8) .
C19 C23 C24 120.9(8) .
N3 C24 C16 125.0(9) .
N3 C24 C23 117.9(9) .
C16 C24 C23 117.0(9) .
N5 C25 C26 121.0(10) .
N5 C25 H25 119.5 .
C26 C25 H25 119.5 .
C27 C26 C25 120.1(12) .
C27 C26 H26 120.0 .
C25 C26 H26 120.0 .
C26 C27 C28 122.4(11) .
C26 C27 H27 118.8 .
C28 C27 H27 118.8 .
C27 C28 C29 125.2(11) .
C27 C28 C36 115.4(11) .
C29 C28 C36 119.3(12) .
C30 C29 C28 121.2(11) .
C30 C29 H29 119.4 .
C28 C29 H29 119.4 .
C29 C30 C31 121.5(11) .
C29 C30 H30 119.3 .
C31 C30 H30 119.3 .
C32 C31 C35 116.6(11) .
C32 C31 C30 124.3(12) .
C35 C31 C30 119.0(12) .
C33 C32 C31 120.9(11) .
C33 C32 H32 119.5 .
C31 C32 H32 119.5 .
C32 C33 C34 119.0(11) .
C32 C33 H33 120.5 .
C34 C33 H33 120.5 .
N6 C34 C33 122.3(10) .
N6 C34 H34 118.9 .
C33 C34 H34 118.9 .
N6 C35 C31 121.8(11) .
N6 C35 C36 119.7(10) .
C31 C35 C36 118.5(11) .
N5 C36 C28 123.2(11) .
N5 C36 C35 116.3(9) .
C28 C36 C35 120.5(11) .
N7 C37 C38 123.2(9) .
N7 C37 H37 118.4 .
C38 C37 H37 118.4 .
C39 C38 C37 117.9(10) .
C39 C38 H38 121.1 .
C37 C38 H38 121.1 .
C38 C39 C40 123.1(10) .
C38 C39 H39 118.5 .
C40 C39 H39 118.5 .
C39 C40 C41 126.3(10) .
C39 C40 C48 115.1(9) .
C41 C40 C48 118.5(9) .
C42 C41 C40 121.6(10) .
C42 C41 H41 119.2 .
C40 C41 H41 119.2 .
C41 C42 C43 121.9(9) .
C41 C42 H42 119.1 .
C43 C42 H42 119.1 .
C44 C43 C47 117.3(9) .
C44 C43 C42 123.8(9) .
C47 C43 C42 118.9(9) .
C45 C44 C43 120.9(9) .
C45 C44 H44 119.6 .
C43 C44 H44 119.6 .
C44 C45 C46 118.2(10) .
C44 C45 H45 120.9 .
C46 C45 H45 120.9 .
N8 C46 C45 124.2(10) .
N8 C46 H46 117.9 .
C45 C46 H46 117.9 .
N8 C47 C43 122.4(9) .
N8 C47 C48 118.4(8) .
C43 C47 C48 119.2(8) .
N7 C48 C40 122.0(9) .
N7 C48 C47 118.2(8) .
C40 C48 C47 119.7(8) .
H1B O1 H1A 99.0 .
H1B O1 H1B 0.0 .
H1A O1 H1B 99.0 .

loop_
_geom_bond_atom_site_label_1
_geom_bond_atom_site_label_2
_geom_bond_distance
_geom_bond_site_symmetry_2
As1 Se4 2.3040(14) .
As1 Se3 2.3141(13) .
As1 Se1 2.3252(15) .
As1 Se2 2.3349(14) .
As2 Se7 2.2801(15) .
As2 Se5 2.4131(15) .
As2 Se6 2.4388(16) .
Se1 Mn1 2.6889(18) .
Se2 Mn1 2.6620(18) .
Se3 Mn2 2.7323(17) .
Se4 Mn2 2.7088(17) .
Se5 Se6 2.3474(14) 2_575
Se6 Se5 2.3474(14) 2_575
Mn1 N1 2.281(7) .
Mn1 N2 2.283(7) .
Mn1 N4 2.288(7) .
Mn1 N3 2.296(8) .
Mn2 N6 2.257(7) .
Mn2 N8 2.274(7) .
Mn2 N7 2.292(7) .
Mn2 N5 2.311(7) .
N1 C1 1.335(9) .
N1 C12 1.354(10) .
N2 C10 1.336(9) .
N2 C11 1.364(10) .
N3 C13 1.332(10) .
N3 C24 1.339(10) .
N4 C22 1.325(9) .
N4 C23 1.358(10) .
N5 C25 1.349(11) .
N5 C36 1.364(11) .
N6 C34 1.311(11) .
N6 C35 1.368(12) .
N7 C37 1.322(10) .
N7 C48 1.365(10) .
N8 C46 1.340(11) .
N8 C47 1.360(10) .
C1 C2 1.403(12) .
C1 H1 0.9400 .
C2 C3 1.334(12) .
C2 H2 0.9400 .
C3 C4 1.423(11) .
C3 H3 0.9400 .
C4 C5 1.393(12) .
C4 C12 1.417(12) .
C5 C6 1.361(11) .
C5 H5 0.9400 .
C6 C7 1.457(12) .
C6 H6 0.9400 .
C7 C11 1.405(12) .
C7 C8 1.413(11) .
C8 C9 1.341(12) .
C8 H8 0.9400 .
C9 C10 1.406(11) .
C9 H9 0.9400 .
C10 H10 0.9400 .
C11 C12 1.452(10) .
C13 C14 1.415(12) .
C13 H13 0.9400 .
C14 C15 1.363(12) .
C14 H14 0.9400 .
C15 C16 1.414(12) .
C15 H15 0.9400 .
C16 C24 1.389(12) .
C16 C17 1.425(12) .
C17 C18 1.357(12) .
C17 H17 0.9400 .
C18 C19 1.437(12) .
C18 H18 0.9400 .
C19 C20 1.375(12) .
C19 C23 1.407(10) .
C20 C21 1.353(12) .
C20 H20 0.9400 .
C21 C22 1.420(10) .
C21 H21 0.9400 .
C22 H22 0.9400 .
C23 C24 1.467(11) .
C25 C26 1.407(12) .
C25 H25 0.9400 .
C26 C27 1.328(13) .
C26 H26 0.9400 .
C27 C28 1.386(14) .
C27 H27 0.9400 .
C28 C29 1.414(14) .
C28 C36 1.423(13) .
C29 C30 1.355(13) .
C29 H29 0.9400 .
C30 C31 1.445(13) .
C30 H30 0.9400 .
C31 C32 1.384(14) .
C31 C35 1.428(14) .
C32 C33 1.367(14) .
C32 H32 0.9400 .
C33 C34 1.406(12) .
C33 H33 0.9400 .
C34 H34 0.9400 .
C35 C36 1.438(14) .
C37 C38 1.399(11) .
C37 H37 0.9400 .
C38 C39 1.331(13) .
C38 H38 0.9400 .
C39 C40 1.408(13) .
C39 H39 0.9400 .
C40 C41 1.419(13) .
C40 C48 1.423(11) .
C41 C42 1.333(13) .
C41 H41 0.9400 .
C42 C43 1.423(12) .
C42 H42 0.9400 .
C43 C44 1.376(12) .
C43 C47 1.414(11) .
C44 C45 1.371(12) .
C44 H44 0.9400 .
C45 C46 1.372(12) .
C45 H45 0.9400 .
C46 H46 0.9400 .
C47 C48 1.431(12) .
O1 H1B 0.8796 .
O1 H1A 0.9609 .
O1 H1B 0.8796 .

loop_
_geom_hbond_atom_site_label_D
_geom_hbond_atom_site_label_H
_geom_hbond_atom_site_label_A
_geom_hbond_distance_DH
_geom_hbond_distance_HA
_geom_hbond_distance_DA
_geom_hbond_angle_DHA
_geom_hbond_site_symmetry_A
O1 H1A Se4 0.96 3.06 3.70(2) 125.1 1_655

loop_
_geom_torsion_atom_site_label_1
_geom_torsion_atom_site_label_2
_geom_torsion_atom_site_label_3
_geom_torsion_atom_site_label_4
_geom_torsion
_geom_torsion_site_symmetry_4
Se4 As1 Se1 Mn1 116.89(5) .
Se3 As1 Se1 Mn1 -126.71(5) .
Se2 As1 Se1 Mn1 -4.80(5) .
Se4 As1 Se2 Mn1 -115.21(5) .
Se3 As1 Se2 Mn1 127.65(5) .
Se1 As1 Se2 Mn1 4.85(5) .
Se4 As1 Se3 Mn2 -24.10(5) .
Se1 As1 Se3 Mn2 -143.51(6) .
Se2 As1 Se3 Mn2 97.61(5) .
Se3 As1 Se4 Mn2 24.28(5) .
Se1 As1 Se4 Mn2 145.54(5) .
Se2 As1 Se4 Mn2 -96.68(6) .
Se7 As2 Se5 Se6 172.20(5) 2_575
Se6 As2 Se5 Se6 76.92(6) 2_575
Se7 As2 Se6 Se5 -178.61(5) 2_575
Se5 As2 Se6 Se5 -80.84(6) 2_575
As1 Se2 Mn1 N1 -99.47(17) .
As1 Se2 Mn1 N2 -172.49(17) .
As1 Se2 Mn1 N4 94.62(18) .
As1 Se2 Mn1 N3 75.7(8) .
As1 Se2 Mn1 Se1 -4.03(4) .
As1 Se1 Mn1 N1 102.15(19) .
As1 Se1 Mn1 N2 112.9(9) .
As1 Se1 Mn1 N4 -90.67(18) .
As1 Se1 Mn1 N3 -162.86(19) .
As1 Se1 Mn1 Se2 4.05(4) .
As1 Se4 Mn2 N6 -119.79(18) .
As1 Se4 Mn2 N8 73.4(2) .
As1 Se4 Mn2 N7 145.56(19) .
As1 Se4 Mn2 N5 -151.1(9) .
As1 Se4 Mn2 Se3 -19.77(4) .
As1 Se3 Mn2 N6 115.4(2) .
As1 Se3 Mn2 N8 -80.54(18) .
As1 Se3 Mn2 N7 -37.9(6) .
As1 Se3 Mn2 N5 -169.7(2) .
As1 Se3 Mn2 Se4 19.72(4) .
N2 Mn1 N1 C1 178.3(8) .
N4 Mn1 N1 C1 -142.4(8) .
N3 Mn1 N1 C1 -94.0(8) .
Se2 Mn1 N1 C1 84.9(8) .
Se1 Mn1 N1 C1 -4.0(8) .
N2 Mn1 N1 C12 3.4(6) .
N4 Mn1 N1 C12 42.7(12) .
N3 Mn1 N1 C12 91.1(7) .
Se2 Mn1 N1 C12 -90.0(6) .
Se1 Mn1 N1 C12 -179.0(6) .
N1 Mn1 N2 C10 179.9(7) .
N4 Mn1 N2 C10 12.0(7) .
N3 Mn1 N2 C10 84.4(7) .
Se2 Mn1 N2 C10 -83.2(7) .
Se1 Mn1 N2 C10 168.7(6) .
N1 Mn1 N2 C11 -3.5(6) .
N4 Mn1 N2 C11 -171.4(6) .
N3 Mn1 N2 C11 -98.9(6) .
Se2 Mn1 N2 C11 93.4(6) .
Se1 Mn1 N2 C11 -14.6(13) .
N1 Mn1 N3 C13 12.6(7) .
N2 Mn1 N3 C13 84.9(7) .
N4 Mn1 N3 C13 177.6(8) .
Se2 Mn1 N3 C13 -162.6(6) .
Se1 Mn1 N3 C13 -83.1(7) .
N1 Mn1 N3 C24 -172.0(6) .
N2 Mn1 N3 C24 -99.7(6) .
N4 Mn1 N3 C24 -7.0(6) .
Se2 Mn1 N3 C24 12.8(13) .
Se1 Mn1 N3 C24 92.4(6) .
N1 Mn1 N4 C22 -127.3(9) .
N2 Mn1 N4 C22 -90.1(7) .
N3 Mn1 N4 C22 -178.7(8) .
Se2 Mn1 N4 C22 5.8(7) .
Se1 Mn1 N4 C22 94.7(7) .
N1 Mn1 N4 C23 59.8(11) .
N2 Mn1 N4 C23 96.9(6) .
N3 Mn1 N4 C23 8.4(6) .
Se2 Mn1 N4 C23 -167.1(6) .
Se1 Mn1 N4 C23 -78.2(6) .
N6 Mn2 N5 C25 178.5(8) .
N8 Mn2 N5 C25 -12.4(7) .
N7 Mn2 N5 C25 -85.7(7) .
Se4 Mn2 N5 C25 -148.8(7) .
Se3 Mn2 N5 C25 81.4(7) .
N6 Mn2 N5 C36 -1.2(6) .
N8 Mn2 N5 C36 167.8(6) .
N7 Mn2 N5 C36 94.6(6) .
Se4 Mn2 N5 C36 31.4(13) .
Se3 Mn2 N5 C36 -98.3(6) .
N8 Mn2 N6 C34 152.0(7) .
N7 Mn2 N6 C34 96.3(7) .
N5 Mn2 N6 C34 -177.0(7) .
Se4 Mn2 N6 C34 9.6(7) .
Se3 Mn2 N6 C34 -76.0(7) .
N8 Mn2 N6 C35 -29.1(11) .
N7 Mn2 N6 C35 -84.8(6) .
N5 Mn2 N6 C35 2.0(6) .
Se4 Mn2 N6 C35 -171.4(6) .
Se3 Mn2 N6 C35 103.0(6) .
N6 Mn2 N7 C37 -21.0(7) .
N8 Mn2 N7 C37 177.6(8) .
N5 Mn2 N7 C37 -93.8(7) .
Se4 Mn2 N7 C37 75.3(7) .
Se3 Mn2 N7 C37 132.7(7) .
N6 Mn2 N7 C48 168.9(6) .
N8 Mn2 N7 C48 7.4(6) .
N5 Mn2 N7 C48 96.0(6) .
Se4 Mn2 N7 C48 -94.9(6) .
Se3 Mn2 N7 C48 -37.4(10) .
N6 Mn2 N8 C46 117.5(9) .
N7 Mn2 N8 C46 176.8(8) .
N5 Mn2 N8 C46 88.0(8) .
Se4 Mn2 N8 C46 -100.6(7) .
Se3 Mn2 N8 C46 -15.4(8) .
N6 Mn2 N8 C47 -65.5(10) .
N7 Mn2 N8 C47 -6.2(6) .
N5 Mn2 N8 C47 -95.1(6) .
Se4 Mn2 N8 C47 76.4(6) .
Se3 Mn2 N8 C47 161.6(6) .
C12 N1 C1 C2 0.7(15) .
Mn1 N1 C1 C2 -174.2(8) .
N1 C1 C2 C3 -1.2(18) .
C1 C2 C3 C4 1.8(18) .
C2 C3 C4 C5 179.3(11) .
C2 C3 C4 C12 -2.0(16) .
C12 C4 C5 C6 0.8(16) .
C3 C4 C5 C6 179.4(9) .
C4 C5 C6 C7 -0.1(15) .
C5 C6 C7 C11 1.1(14) .
C5 C6 C7 C8 178.1(9) .
C11 C7 C8 C9 -0.5(14) .
C6 C7 C8 C9 -177.7(9) .
C7 C8 C9 C10 -0.3(14) .
C11 N2 C10 C9 -0.2(12) .
Mn1 N2 C10 C9 176.4(6) .
C8 C9 C10 N2 0.7(14) .
C10 N2 C11 C7 -0.7(13) .
Mn1 N2 C11 C7 -177.7(7) .
C10 N2 C11 C12 -179.8(7) .
Mn1 N2 C11 C12 3.2(10) .
C8 C7 C11 N2 1.0(14) .
C6 C7 C11 N2 178.3(8) .
C8 C7 C11 C12 -179.9(8) .
C6 C7 C11 C12 -2.6(13) .
C1 N1 C12 C4 -1.0(14) .
Mn1 N1 C12 C4 174.3(7) .
C1 N1 C12 C11 -178.4(8) .
Mn1 N1 C12 C11 -3.0(11) .
C5 C4 C12 N1 -179.6(9) .
C3 C4 C12 N1 1.6(14) .
C5 C4 C12 C11 -2.3(14) .
C3 C4 C12 C11 178.9(8) .
N2 C11 C12 N1 -0.2(12) .
C7 C11 C12 N1 -179.3(8) .
N2 C11 C12 C4 -177.6(8) .
C7 C11 C12 C4 3.3(13) .
C24 N3 C13 C14 -1.7(13) .
Mn1 N3 C13 C14 173.6(6) .
N3 C13 C14 C15 1.3(14) .
C13 C14 C15 C16 -1.9(14) .
C14 C15 C16 C24 2.9(13) .
C14 C15 C16 C17 -178.7(8) .
C24 C16 C17 C18 2.4(14) .
C15 C16 C17 C18 -176.0(8) .
C16 C17 C18 C19 -1.3(13) .
C17 C18 C19 C20 179.0(8) .
C17 C18 C19 C23 -2.2(13) .
C23 C19 C20 C21 0.1(13) .
C18 C19 C20 C21 178.9(8) .
C19 C20 C21 C22 -0.4(14) .
C23 N4 C22 C21 -2.3(13) .
Mn1 N4 C22 C21 -175.1(6) .
C20 C21 C22 N4 1.5(14) .
C22 N4 C23 C19 2.1(12) .
Mn1 N4 C23 C19 175.5(6) .
C22 N4 C23 C24 177.6(7) .
Mn1 N4 C23 C24 -8.9(9) .
C20 C19 C23 N4 -1.0(12) .
C18 C19 C23 N4 -179.8(8) .
C20 C19 C23 C24 -176.3(8) .
C18 C19 C23 C24 4.8(12) .
C13 N3 C24 C16 2.9(14) .
Mn1 N3 C24 C16 -172.8(7) .
C13 N3 C24 C23 -179.2(8) .
Mn1 N3 C24 C23 5.0(10) .
C15 C16 C24 N3 -3.5(13) .
C17 C16 C24 N3 178.1(8) .
C15 C16 C24 C23 178.7(7) .
C17 C16 C24 C23 0.2(13) .
N4 C23 C24 N3 2.6(12) .
C19 C23 C24 N3 178.2(7) .
N4 C23 C24 C16 -179.4(7) .
C19 C23 C24 C16 -3.8(12) .
C36 N5 C25 C26 -0.3(13) .
Mn2 N5 C25 C26 179.9(6) .
N5 C25 C26 C27 -1.1(15) .
C25 C26 C27 C28 0.8(15) .
C26 C27 C28 C29 178.8(9) .
C26 C27 C28 C36 0.8(15) .
C27 C28 C29 C30 -179.3(9) .
C36 C28 C29 C30 -1.3(15) .
C28 C29 C30 C31 1.6(15) .
C29 C30 C31 C32 175.3(10) .
C29 C30 C31 C35 -1.6(15) .
C35 C31 C32 C33 -0.4(15) .
C30 C31 C32 C33 -177.3(9) .
C31 C32 C33 C34 -2.7(15) .
C35 N6 C34 C33 -0.9(13) .
Mn2 N6 C34 C33 178.0(6) .
C32 C33 C34 N6 3.5(14) .
C34 N6 C35 C31 -2.4(14) .
Mn2 N6 C35 C31 178.6(7) .
C34 N6 C35 C36 176.4(8) .
Mn2 N6 C35 C36 -2.6(11) .
C32 C31 C35 N6 3.0(15) .
C30 C31 C35 N6 -179.8(8) .
C32 C31 C35 C36 -175.8(9) .
C30 C31 C35 C36 1.3(14) .
C25 N5 C36 C28 2.1(13) .
Mn2 N5 C36 C28 -178.1(7) .
C25 N5 C36 C35 -179.4(8) .
Mn2 N5 C36 C35 0.4(10) .
C27 C28 C36 N5 -2.3(14) .
C29 C28 C36 N5 179.5(8) .
C27 C28 C36 C35 179.2(9) .
C29 C28 C36 C35 1.1(14) .
N6 C35 C36 N5 1.5(13) .
C31 C35 C36 N5 -179.7(8) .
N6 C35 C36 C28 -180.0(8) .
C31 C35 C36 C28 -1.1(14) .
C48 N7 C37 C38 1.6(13) .
Mn2 N7 C37 C38 -168.1(7) .
N7 C37 C38 C39 -3.1(15) .
C37 C38 C39 C40 2.6(16) .
C38 C39 C40 C41 -178.1(10) .
C38 C39 C40 C48 -0.9(15) .
C39 C40 C41 C42 178.9(10) .
C48 C40 C41 C42 1.8(16) .
C40 C41 C42 C43 -0.9(17) .
C41 C42 C43 C44 -179.3(10) .
C41 C42 C43 C47 2.3(15) .
C47 C43 C44 C45 -0.2(15) .
C42 C43 C44 C45 -178.6(10) .
C43 C44 C45 C46 2.2(16) .
C47 N8 C46 C45 2.7(14) .
Mn2 N8 C46 C45 179.7(8) .
C44 C45 C46 N8 -3.6(17) .
C46 N8 C47 C43 -0.5(13) .
Mn2 N8 C47 C43 -177.8(7) .
C46 N8 C47 C48 -178.2(8) .
Mn2 N8 C47 C48 4.5(10) .
C44 C43 C47 N8 -0.7(14) .
C42 C43 C47 N8 177.7(8) .
C44 C43 C47 C48 177.0(8) .
C42 C43 C47 C48 -4.5(13) .
C37 N7 C48 C40 0.2(13) .
Mn2 N7 C48 C40 171.2(6) .
C37 N7 C48 C47 -178.9(8) .
Mn2 N7 C48 C47 -8.0(10) .
C39 C40 C48 N7 -0.6(13) .
C41 C40 C48 N7 176.8(8) .
C39 C40 C48 C47 178.5(8) .
C41 C40 C48 C47 -4.0(13) .
N8 C47 C48 N7 2.5(12) .
C43 C47 C48 N7 -175.4(8) .
N8 C47 C48 C40 -176.7(8) .
C43 C47 C48 C40 5.5(13) .
